data_1546649
loop_
_publ_author_name
'Archana, K.'
'Saravanan, K.'
'Lakshmithendral, K.'
'Kabilan, S.'
'Selvanayagam, S.'

_publ_section_title
;
 3-(4-Methoxyphenyl)-4-methyl-<i>N</i>-[4-(4-methylphenyl)-1,3-thiazol-2-yl]benzamide
;
_journal_coeditor_code BT4049
_journal_issue 5
_journal_name_full IUCrData
_journal_page_first x170721
_journal_paper_doi 10.1107/S2414314617007210
_journal_volume 2
_journal_year 2017
_chemical_formula_iupac 'C25 H22 N2 O2 S'
_chemical_formula_moiety 'C25 H22 N2 O2 S'
_chemical_formula_sum 'C25 H22 N2 O2 S'
_chemical_formula_weight 414.50
_chemical_name_systematic 3-(4-Methoxyphenyl)-4-methyl-<i>N</i>-[4-(4-methylphenyl)-1,3-thiazol-2-yl]benzamide
_space_group_crystal_system monoclinic
_space_group_IT_number 14
_space_group_name_Hall '-P 2ybc'
_space_group_name_H-M_alt 'P 1 21/c 1'
_symmetry_space_group_name_Hall '-P 2ybc'
_symmetry_space_group_name_H-M 'P 1 21/c 1'
_atom_sites_solution_hydrogens geom
_audit_creation_method SHELXL-2014/7
_cell_angle_alpha 90
_cell_angle_beta 99.528(11)
_cell_angle_gamma 90
_cell_formula_units_Z 4
_cell_length_a 9.7840(10)
_cell_length_b 10.2910(10)
_cell_length_c 21.58(2)
_cell_measurement_reflns_used 5988
_cell_measurement_temperature 296(2)
_cell_measurement_theta_max 26.9
_cell_measurement_theta_min 3.3
_cell_volume 2143(2)
_computing_cell_refinement
;
SAINT (Bruker, 2002)
;
_computing_data_collection
;
SMART (Bruker, 2002)
;
_computing_data_reduction
;
SAINT (Bruker, 2002)
;
_computing_molecular_graphics
;
ORTEP-3 for Windows (Farrugia, 2012) and PLATON (Spek, 2009)
;
_computing_publication_material
;
SHELXL2014 (Sheldrick, 2015) and PLATON (Spek, 2009)
;
_computing_structure_refinement
;
SHELXL2014 (Sheldrick, 2015)
;
_computing_structure_solution
;
SHELXS97 (Sheldrick, 2008)
;
_diffrn_ambient_temperature 296(2)
_diffrn_measured_fraction_theta_full 0.987
_diffrn_measured_fraction_theta_max 0.970
_diffrn_measurement_device_type 'Bruker SMART APEX CCD area-detector'
_diffrn_measurement_method '\w and \f scans'
_diffrn_radiation_source 'fine-focus sealed tube'
_diffrn_radiation_type MoK\a
_diffrn_radiation_wavelength 0.71073
_diffrn_reflns_av_R_equivalents 0.0499
_diffrn_reflns_limit_h_max 12
_diffrn_reflns_limit_h_min -8
_diffrn_reflns_limit_k_max 7
_diffrn_reflns_limit_k_min -13
_diffrn_reflns_limit_l_max 27
_diffrn_reflns_limit_l_min -27
_diffrn_reflns_number 7733
_diffrn_reflns_theta_full 25.242
_diffrn_reflns_theta_max 27.415
_diffrn_reflns_theta_min 3.076
_exptl_absorpt_coefficient_mu 0.175
_exptl_absorpt_correction_type none
_exptl_crystal_colour Yellow
_exptl_crystal_density_diffrn 1.285
_exptl_crystal_density_method 'not measured'
_exptl_crystal_description Block
_exptl_crystal_F_000 872
_exptl_crystal_size_max 0.22
_exptl_crystal_size_mid 0.20
_exptl_crystal_size_min 0.18
_refine_diff_density_max 0.283
_refine_diff_density_min -0.264
_refine_ls_extinction_method none
_refine_ls_goodness_of_fit_ref 1.060
_refine_ls_hydrogen_treatment constr
_refine_ls_matrix_type full
_refine_ls_number_parameters 273
_refine_ls_number_reflns 4741
_refine_ls_number_restraints 0
_refine_ls_restrained_S_all 1.060
_refine_ls_R_factor_all 0.0789
_refine_ls_R_factor_gt 0.0570
_refine_ls_shift/su_max 0.001
_refine_ls_shift/su_mean 0.000
_refine_ls_structure_factor_coef Fsqd
_refine_ls_weighting_details 'w=1/[\s^2^(Fo^2^)+(0.0938P)^2^+0.3624P] where P=(Fo^2^+2Fc^2^)/3'
_refine_ls_weighting_scheme calc
_refine_ls_wR_factor_gt 0.1562
_refine_ls_wR_factor_ref 0.1783
_reflns_number_gt 3399
_reflns_number_total 4741
_reflns_threshold_expression 'I > 2\s(I)'
_cod_data_source_file bt4049sup1.cif
_cod_data_source_block I
_cod_database_code 1546649
_shelx_space_group_comment
;
The symmetry employed for this shelxl refinement is uniquely defined
by the following loop, which should always be used as a source of
symmetry information in preference to the above space-group names.
They are only intended as comments.
;

loop_
_space_group_symop_operation_xyz
'x, y, z'
'-x, y+1/2, -z+1/2'
'-x, -y, -z'
'x, -y-1/2, z-1/2'

loop_
_atom_site_type_symbol
_atom_site_label
_atom_site_fract_x
_atom_site_fract_y
_atom_site_fract_z
_atom_site_U_iso_or_equiv
_atom_site_adp_type
_atom_site_calc_flag
_atom_site_occupancy
S S1 0.15473(6) 0.72428(6) 0.08785(3) 0.0600(2) Uani d 1
O O1 0.32225(19) 0.7510(2) 0.00108(9) 0.0804(6) Uani d 1
O O2 0.67000(17) 0.99059(14) -0.32054(6) 0.0536(4) Uani d 1
N N1 0.31758(17) 0.60345(16) 0.17559(7) 0.0438(4) Uani d 1
N N2 0.42415(19) 0.64619(18) 0.08819(7) 0.0490(4) Uani d 1
H H2 0.4980 0.6085 0.1069 0.059 Uiso calc 1
C C1 0.3007(2) 0.5388(2) 0.30297(9) 0.0450(5) Uani d 1
H H1 0.3865 0.5414 0.2898 0.054 Uiso calc 1
C C2 0.2926(2) 0.4998(2) 0.36389(10) 0.0488(5) Uani d 1
H H2A 0.3733 0.4759 0.3906 0.059 Uiso calc 1
C C3 0.1669(2) 0.4955(2) 0.38611(11) 0.0508(5) Uani d 1
C C4 0.0493(2) 0.5281(3) 0.34400(12) 0.0626(6) Uani d 1
H H4 -0.0367 0.5235 0.3569 0.075 Uiso calc 1
C C5 0.0560(2) 0.5675(2) 0.28275(12) 0.0596(6) Uani d 1
H H5 -0.0251 0.5897 0.2559 0.072 Uiso calc 1
C C6 0.1821(2) 0.57396(19) 0.26133(9) 0.0424(4) Uani d 1
C C7 0.1594(3) 0.4598(3) 0.45323(12) 0.0701(7) Uani d 1
H H7A 0.0667 0.4334 0.4564 0.105 Uiso calc 1
H H7B 0.1845 0.5337 0.4798 0.105 Uiso calc 1
H H7C 0.2222 0.3896 0.4662 0.105 Uiso calc 1
C C8 0.1929(2) 0.62106(19) 0.19730(10) 0.0436(4) Uani d 1
C C9 0.0947(2) 0.6840(2) 0.15596(11) 0.0578(6) Uani d 1
H H9 0.0061 0.7029 0.1636 0.069 Uiso calc 1
C C10 0.3109(2) 0.6522(2) 0.11926(9) 0.0447(5) Uani d 1
C C11 0.4253(2) 0.6969(2) 0.02931(10) 0.0527(5) Uani d 1
C C12 0.5550(2) 0.6842(2) 0.00231(9) 0.0470(5) Uani d 1
C C13 0.6709(2) 0.6125(2) 0.02920(10) 0.0537(5) Uani d 1
H H13 0.6709 0.5695 0.0671 0.064 Uiso calc 1
C C14 0.7854(2) 0.6052(2) -0.00029(10) 0.0547(6) Uani d 1
H H14 0.8614 0.5568 0.0184 0.066 Uiso calc 1
C C15 0.7917(2) 0.6682(2) -0.05762(9) 0.0480(5) Uani d 1
C C16 0.6745(2) 0.74095(19) -0.08500(9) 0.0431(5) Uani d 1
C C17 0.5605(2) 0.7478(2) -0.05473(9) 0.0463(5) Uani d 1
H H17 0.4844 0.7967 -0.0730 0.056 Uiso calc 1
C C18 0.9212(2) 0.6606(3) -0.08627(11) 0.0611(6) Uani d 1
H H18A 0.9968 0.6316 -0.0552 0.092 Uiso calc 1
H H18B 0.9421 0.7449 -0.1012 0.092 Uiso calc 1
H H18C 0.9075 0.6004 -0.1207 0.092 Uiso calc 1
C C19 0.6722(2) 0.81014(19) -0.14646(9) 0.0417(4) Uani d 1
C C20 0.67264(19) 0.94456(19) -0.14980(8) 0.0413(4) Uani d 1
H H20 0.6735 0.9929 -0.1133 0.050 Uiso calc 1
C C21 0.6718(2) 1.00913(19) -0.20683(9) 0.0420(4) Uani d 1
H H21 0.6725 1.0995 -0.2082 0.050 Uiso calc 1
C C22 0.6699(2) 0.93737(19) -0.26148(8) 0.0416(4) Uani d 1
C C23 0.6675(2) 0.8030(2) -0.25930(9) 0.0513(5) Uani d 1
H H23 0.6651 0.7547 -0.2959 0.062 Uiso calc 1
C C24 0.6687(3) 0.7411(2) -0.20230(10) 0.0537(6) Uani d 1
H H24 0.6670 0.6507 -0.2012 0.064 Uiso calc 1
C C25 0.7070(3) 1.1241(2) -0.32305(11) 0.0667(7) Uani d 1
H H25A 0.7034 1.1498 -0.3661 0.100 Uiso calc 1
H H25B 0.6432 1.1760 -0.3042 0.100 Uiso calc 1
H H25C 0.7992 1.1366 -0.3005 0.100 Uiso calc 1

loop_
_atom_site_aniso_label
_atom_site_aniso_U_11
_atom_site_aniso_U_22
_atom_site_aniso_U_33
_atom_site_aniso_U_12
_atom_site_aniso_U_13
_atom_site_aniso_U_23
S1 0.0555(4) 0.0667(4) 0.0542(3) 0.0144(3) -0.0015(3) 0.0113(3)
O1 0.0677(11) 0.1073(15) 0.0668(11) 0.0306(11) 0.0131(9) 0.0386(10)
O2 0.0766(10) 0.0462(8) 0.0363(7) -0.0113(7) 0.0042(7) 0.0045(6)
N1 0.0419(9) 0.0447(9) 0.0435(8) 0.0004(7) 0.0031(7) 0.0033(7)
N2 0.0485(10) 0.0557(10) 0.0415(9) 0.0047(9) 0.0039(7) 0.0085(8)
C1 0.0364(10) 0.0488(11) 0.0505(10) 0.0007(9) 0.0091(8) -0.0025(9)
C2 0.0443(11) 0.0507(12) 0.0505(11) -0.0017(9) 0.0058(9) 0.0015(9)
C3 0.0552(12) 0.0415(11) 0.0589(12) -0.0073(10) 0.0190(10) -0.0024(9)
C4 0.0434(12) 0.0724(16) 0.0771(16) -0.0024(12) 0.0246(11) 0.0076(13)
C5 0.0366(11) 0.0707(15) 0.0708(14) 0.0006(11) 0.0065(10) 0.0082(12)
C6 0.0381(10) 0.0383(10) 0.0509(11) -0.0020(8) 0.0074(8) -0.0036(8)
C7 0.0817(18) 0.0700(16) 0.0644(15) -0.0114(14) 0.0290(13) 0.0041(12)
C8 0.0409(10) 0.0388(10) 0.0498(10) -0.0011(8) 0.0037(8) -0.0044(8)
C9 0.0474(12) 0.0643(14) 0.0600(13) 0.0090(11) 0.0036(10) 0.0034(11)
C10 0.0464(11) 0.0398(10) 0.0456(10) 0.0017(9) 0.0009(8) 0.0007(8)
C11 0.0588(13) 0.0518(12) 0.0460(11) 0.0047(11) 0.0047(10) 0.0109(9)
C12 0.0531(12) 0.0446(11) 0.0419(10) 0.0018(10) 0.0032(9) 0.0059(8)
C13 0.0625(14) 0.0533(12) 0.0434(10) 0.0096(11) 0.0031(9) 0.0151(9)
C14 0.0562(13) 0.0546(13) 0.0504(12) 0.0138(11) 0.0007(10) 0.0119(10)
C15 0.0532(12) 0.0428(10) 0.0453(10) 0.0035(10) 0.0001(9) 0.0020(8)
C16 0.0499(11) 0.0383(10) 0.0389(9) 0.0001(9) 0.0010(8) 0.0024(8)
C17 0.0507(11) 0.0442(11) 0.0413(10) 0.0060(9) -0.0008(8) 0.0065(8)
C18 0.0548(13) 0.0663(15) 0.0605(13) 0.0091(12) 0.0043(10) 0.0107(11)
C19 0.0421(10) 0.0423(10) 0.0383(9) 0.0001(9) -0.0003(8) 0.0043(8)
C20 0.0428(10) 0.0428(10) 0.0364(9) -0.0033(9) 0.0010(7) -0.0020(7)
C21 0.0451(10) 0.0372(9) 0.0415(10) -0.0046(8) 0.0011(8) 0.0009(7)
C22 0.0423(10) 0.0431(10) 0.0369(9) -0.0045(9) -0.0006(7) 0.0034(7)
C23 0.0716(14) 0.0419(11) 0.0387(10) -0.0002(10) 0.0044(9) -0.0040(8)
C24 0.0768(15) 0.0371(10) 0.0453(11) 0.0038(11) 0.0048(10) 0.0018(8)
C25 0.0946(19) 0.0514(13) 0.0512(12) -0.0145(13) 0.0039(12) 0.0105(10)

loop_
_atom_type_symbol
_atom_type_description
_atom_type_scat_dispersion_real
_atom_type_scat_dispersion_imag
_atom_type_scat_source
C C 0.0033 0.0016 'International Tables Vol C Tables 4.2.6.8 and 6.1.1.4'
H H 0.0000 0.0000 'International Tables Vol C Tables 4.2.6.8 and 6.1.1.4'
N N 0.0061 0.0033 'International Tables Vol C Tables 4.2.6.8 and 6.1.1.4'
O O 0.0106 0.0060 'International Tables Vol C Tables 4.2.6.8 and 6.1.1.4'
S S 0.1246 0.1234 'International Tables Vol C Tables 4.2.6.8 and 6.1.1.4'

loop_
_geom_angle_atom_site_label_1
_geom_angle_atom_site_label_2
_geom_angle_atom_site_label_3
_geom_angle
C9 S1 C10 88.06(11)
C22 O2 C25 117.04(16)
C10 N1 C8 110.62(17)
C11 N2 C10 123.95(18)
C11 N2 H2 118.0
C10 N2 H2 118.0
C2 C1 C6 120.91(19)
C2 C1 H1 119.5
C6 C1 H1 119.5
C1 C2 C3 121.8(2)
C1 C2 H2A 119.1
C3 C2 H2A 119.1
C4 C3 C2 116.9(2)
C4 C3 C7 121.5(2)
C2 C3 C7 121.7(2)
C3 C4 C5 121.9(2)
C3 C4 H4 119.1
C5 C4 H4 119.1
C6 C5 C4 120.9(2)
C6 C5 H5 119.6
C4 C5 H5 119.6
C5 C6 C1 117.6(2)
C5 C6 C8 121.95(19)
C1 C6 C8 120.38(18)
C3 C7 H7A 109.5
C3 C7 H7B 109.5
H7A C7 H7B 109.5
C3 C7 H7C 109.5
H7A C7 H7C 109.5
H7B C7 H7C 109.5
C9 C8 N1 113.87(19)
C9 C8 C6 127.9(2)
N1 C8 C6 118.23(17)
C8 C9 S1 111.76(18)
C8 C9 H9 124.1
S1 C9 H9 124.1
N1 C10 N2 120.73(18)
N1 C10 S1 115.69(16)
N2 C10 S1 123.58(15)
O1 C11 N2 120.1(2)
O1 C11 C12 122.10(19)
N2 C11 C12 117.83(18)
C13 C12 C17 117.7(2)
C13 C12 C11 124.79(19)
C17 C12 C11 117.51(18)
C14 C13 C12 120.19(19)
C14 C13 H13 119.9
C12 C13 H13 119.9
C13 C14 C15 122.5(2)
C13 C14 H14 118.7
C15 C14 H14 118.7
C14 C15 C16 117.4(2)
C14 C15 C18 120.07(19)
C16 C15 C18 122.44(19)
C17 C16 C15 119.38(18)
C17 C16 C19 119.78(17)
C15 C16 C19 120.83(18)
C16 C17 C12 122.73(19)
C16 C17 H17 118.6
C12 C17 H17 118.6
C15 C18 H18A 109.5
C15 C18 H18B 109.5
H18A C18 H18B 109.5
C15 C18 H18C 109.5
H18A C18 H18C 109.5
H18B C18 H18C 109.5
C20 C19 C24 117.65(17)
C20 C19 C16 121.30(17)
C24 C19 C16 121.05(18)
C19 C20 C21 121.39(17)
C19 C20 H20 119.3
C21 C20 H20 119.3
C22 C21 C20 119.49(18)
C22 C21 H21 120.3
C20 C21 H21 120.3
C23 C22 O2 115.35(17)
C23 C22 C21 120.02(17)
O2 C22 C21 124.63(18)
C24 C23 C22 119.52(18)
C24 C23 H23 120.2
C22 C23 H23 120.2
C23 C24 C19 121.90(19)
C23 C24 H24 119.0
C19 C24 H24 119.0
O2 C25 H25A 109.5
O2 C25 H25B 109.5
H25A C25 H25B 109.5
O2 C25 H25C 109.5
H25A C25 H25C 109.5
H25B C25 H25C 109.5

loop_
_geom_bond_atom_site_label_1
_geom_bond_atom_site_label_2
_geom_bond_distance
S1 C9 1.721(3)
S1 C10 1.732(2)
O1 C11 1.223(3)
O2 C22 1.387(2)
O2 C25 1.424(3)
N1 C10 1.307(3)
N1 C8 1.389(3)
N2 C11 1.375(3)
N2 C10 1.388(3)
N2 H2 0.8600
C1 C2 1.389(3)
C1 C6 1.393(3)
C1 H1 0.9300
C2 C3 1.392(3)
C2 H2A 0.9300
C3 C4 1.384(3)
C3 C7 1.508(3)
C4 C5 1.394(4)
C4 H4 0.9300
C5 C6 1.389(3)
C5 H5 0.9300
C6 C8 1.484(3)
C7 H7A 0.9600
C7 H7B 0.9600
C7 H7C 0.9600
C8 C9 1.362(3)
C9 H9 0.9300
C11 C12 1.487(3)
C12 C13 1.396(3)
C12 C17 1.403(3)
C13 C14 1.379(3)
C13 H13 0.9300
C14 C15 1.407(3)
C14 H14 0.9300
C15 C16 1.414(3)
C15 C18 1.501(3)
C16 C17 1.385(3)
C16 C19 1.502(3)
C17 H17 0.9300
C18 H18A 0.9600
C18 H18B 0.9600
C18 H18C 0.9600
C19 C20 1.385(3)
C19 C24 1.395(3)
C20 C21 1.398(3)
C20 H20 0.9300
C21 C22 1.389(3)
C21 H21 0.9300
C22 C23 1.384(3)
C23 C24 1.384(3)
C23 H23 0.9300
C24 H24 0.9300
C25 H25A 0.9600
C25 H25B 0.9600
C25 H25C 0.9600

loop_
_geom_hbond_atom_site_label_D
_geom_hbond_atom_site_label_H
_geom_hbond_atom_site_label_A
_geom_hbond_site_symmetry_A
_geom_hbond_distance_DH
_geom_hbond_distance_HA
_geom_hbond_distance_DA
_geom_hbond_angle_DHA
N2 H2 O2 4_576 0.86 2.33 3.175(2) 166
C7 H7B O1 4_576 0.96 2.59 3.452(3) 149
C13 H13 O2 4_576 0.93 2.50 3.413(4) 166
C7 H7C Cg 2_645 0.96 2.67 3.592(5) 149

loop_
_geom_torsion_atom_site_label_1
_geom_torsion_atom_site_label_2
_geom_torsion_atom_site_label_3
_geom_torsion_atom_site_label_4
_geom_torsion
C6 C1 C2 C3 -0.7(3)
C1 C2 C3 C4 2.0(3)
C1 C2 C3 C7 -176.8(2)
C2 C3 C4 C5 -2.0(4)
C7 C3 C4 C5 176.7(2)
C3 C4 C5 C6 0.8(4)
C4 C5 C6 C1 0.5(4)
C4 C5 C6 C8 -177.3(2)
C2 C1 C6 C5 -0.6(3)
C2 C1 C6 C8 177.27(18)
C10 N1 C8 C9 -0.2(3)
C10 N1 C8 C6 -178.77(17)
C5 C6 C8 C9 12.7(3)
C1 C6 C8 C9 -165.1(2)
C5 C6 C8 N1 -168.9(2)
C1 C6 C8 N1 13.3(3)
N1 C8 C9 S1 -0.1(2)
C6 C8 C9 S1 178.31(16)
C10 S1 C9 C8 0.28(18)
C8 N1 C10 N2 179.78(17)
C8 N1 C10 S1 0.4(2)
C11 N2 C10 N1 -179.10(19)
C11 N2 C10 S1 0.2(3)
C9 S1 C10 N1 -0.40(18)
C9 S1 C10 N2 -179.77(19)
C10 N2 C11 O1 -0.1(4)
C10 N2 C11 C12 179.34(19)
O1 C11 C12 C13 -173.2(2)
N2 C11 C12 C13 7.3(3)
O1 C11 C12 C17 6.0(3)
N2 C11 C12 C17 -173.44(19)
C17 C12 C13 C14 -0.4(3)
C11 C12 C13 C14 178.9(2)
C12 C13 C14 C15 0.1(4)
C13 C14 C15 C16 0.0(3)
C13 C14 C15 C18 177.8(2)
C14 C15 C16 C17 0.3(3)
C18 C15 C16 C17 -177.5(2)
C14 C15 C16 C19 -179.44(19)
C18 C15 C16 C19 2.8(3)
C15 C16 C17 C12 -0.6(3)
C19 C16 C17 C12 179.12(18)
C13 C12 C17 C16 0.7(3)
C11 C12 C17 C16 -178.67(19)
C17 C16 C19 C20 68.2(3)
C15 C16 C19 C20 -112.0(2)
C17 C16 C19 C24 -111.3(2)
C15 C16 C19 C24 68.4(3)
C24 C19 C20 C21 -1.0(3)
C16 C19 C20 C21 179.41(17)
C19 C20 C21 C22 0.3(3)
C25 O2 C22 C23 -164.7(2)
C25 O2 C22 C21 15.3(3)
C20 C21 C22 C23 0.6(3)
C20 C21 C22 O2 -179.45(18)
O2 C22 C23 C24 179.3(2)
C21 C22 C23 C24 -0.7(3)
C22 C23 C24 C19 0.0(4)
C20 C19 C24 C23 0.9(3)
C16 C19 C24 C23 -179.5(2)

_cod_database_fobs_code 1546649
